data_7210077
loop_
_publ_author_name
'Wang, Jiamin'
'Li, Shaoguang'
'Yang, Peiju'
'Huang, Xiaojuan'
'Yang, Xiao-Juan'
'Wu, Biao'

_publ_section_title
;
 From anion complexes to anion coordination polymers (ACPs): assembly with
 a 1,5-naphthylene bridged bis-bisurea ligand
;
_journal_issue 22
_journal_name_full CrystEngComm
_journal_page_first 4540
_journal_paper_doi 10.1039/c3ce26982e
_journal_volume 15
_journal_year 2013
_chemical_formula_sum 'C70 H102 N12 O12 S'
_chemical_formula_weight 1335.70
_chemical_name_systematic
;
?
;
_space_group_IT_number 14
_symmetry_cell_setting monoclinic
_symmetry_space_group_name_Hall '-P 2ybc'
_symmetry_space_group_name_H-M 'P 1 21/c 1'
_atom_sites_solution_hydrogens geom
_atom_sites_solution_primary direct
_atom_sites_solution_secondary difmap
_audit_creation_method SHELXL-97
_cell_angle_alpha 90.00
_cell_angle_beta 120.12(2)
_cell_angle_gamma 90.00
_cell_formula_units_Z 2
_cell_length_a 12.501(6)
_cell_length_b 19.167(9)
_cell_length_c 16.971(6)
_cell_measurement_temperature 153(2)
_cell_volume 3517(3)
_computing_cell_refinement 'Bruker SMART'
_computing_data_collection 'Bruker SMART APEX II'
_computing_data_reduction 'Bruker SAINT'
_computing_molecular_graphics SHELXTL
_computing_publication_material SHELXTL
_computing_structure_refinement 'SHELXL-97 (Sheldrick, 2008)'
_computing_structure_solution 'SHELXS-97 (Sheldrick, 2008)'
_diffrn_ambient_temperature 153(2)
_diffrn_measured_fraction_theta_full 0.972
_diffrn_measured_fraction_theta_max 0.972
_diffrn_measurement_device_type 'Bruker APEX II area detector'
_diffrn_measurement_method '\w scan'
_diffrn_radiation_monochromator graphite
_diffrn_radiation_source 'fine-focus sealed tube'
_diffrn_radiation_type MoK\a
_diffrn_radiation_wavelength 0.71073
_diffrn_reflns_av_R_equivalents 0.0971
_diffrn_reflns_av_sigmaI/netI 0.1043
_diffrn_reflns_limit_h_max 14
_diffrn_reflns_limit_h_min -14
_diffrn_reflns_limit_k_max 22
_diffrn_reflns_limit_k_min -22
_diffrn_reflns_limit_l_max 20
_diffrn_reflns_limit_l_min -20
_diffrn_reflns_number 22029
_diffrn_reflns_theta_full 25.13
_diffrn_reflns_theta_max 25.13
_diffrn_reflns_theta_min 1.75
_exptl_absorpt_coefficient_mu 0.115
_exptl_absorpt_correction_T_max 0.9773
_exptl_absorpt_correction_T_min 0.9663
_exptl_absorpt_correction_type multi-scan
_exptl_absorpt_process_details SADABS
_exptl_crystal_colour yellow
_exptl_crystal_density_diffrn 1.261
_exptl_crystal_density_method 'not measured'
_exptl_crystal_description block
_exptl_crystal_F_000 1436
_exptl_crystal_size_max 0.30
_exptl_crystal_size_mid 0.25
_exptl_crystal_size_min 0.20
_refine_diff_density_max 0.889
_refine_diff_density_min -0.380
_refine_diff_density_rms 0.088
_refine_ls_extinction_method none
_refine_ls_goodness_of_fit_ref 1.196
_refine_ls_hydrogen_treatment constr
_refine_ls_matrix_type full
_refine_ls_number_parameters 452
_refine_ls_number_reflns 6108
_refine_ls_number_restraints 0
_refine_ls_restrained_S_all 1.196
_refine_ls_R_factor_all 0.1885
_refine_ls_R_factor_gt 0.1266
_refine_ls_shift/su_max 0.010
_refine_ls_shift/su_mean 0.000
_refine_ls_structure_factor_coef Fsqd
_refine_ls_weighting_details 'calc w=1/[\s^2^(Fo^2^)+(0.0000P)^2^+16.8235P] where P=(Fo^2^+2Fc^2^)/3'
_refine_ls_weighting_scheme calc
_refine_ls_wR_factor_gt 0.2498
_refine_ls_wR_factor_ref 0.2759
_reflns_number_gt 3594
_reflns_number_total 6108
_reflns_threshold_expression >2sigma(I)
_cod_data_source_file c3ce26982e.txt
_cod_data_source_block 1
_cod_depositor_comments
;
The following automatic conversions were performed:

'_symmetry_cell_setting' value 'Monoclinic' changed to 'monoclinic'
according to /home/saulius/struct/CIF-dictionaries/cif_core.dic
dictionary named 'cif_core.dic' version 2.4.2 from
2011-04-26.

'_exptl_absorpt_correction_type' value 'Multi-scan'
changed to 'multi-scan' according to
/home/saulius/struct/CIF-dictionaries/cif_core.dic dictionary named
'cif_core.dic' version 2.4.2 from 2011-04-26.

Automatic conversion script
Id: cif_fix_values 1891 2012-01-12 08:04:46Z andrius 
;
_cod_original_sg_symbol_H-M 'P21/c '
_cod_database_code 7210077

loop_
_symmetry_equiv_pos_as_xyz
'x, y, z'
'-x, y+1/2, -z+1/2'
'-x, -y, -z'
'x, -y-1/2, z-1/2'

loop_
_atom_site_label
_atom_site_type_symbol
_atom_site_fract_x
_atom_site_fract_y
_atom_site_fract_z
_atom_site_U_iso_or_equiv
_atom_site_adp_type
_atom_site_occupancy
_atom_site_symmetry_multiplicity
_atom_site_calc_flag
_atom_site_refinement_flags
O1 O -0.1588(7) 0.4735(3) -0.0043(5) 0.090(2) Uani 1 1 d .
O2 O -0.2000(7) 0.5797(4) -0.0546(4) 0.085(2) Uani 1 1 d .
O3 O 0.2848(4) 0.7416(2) 0.3116(3) 0.0458(12) Uani 1 1 d .
O4 O 0.8482(6) 0.7103(3) 0.5141(4) 0.0650(16) Uani 1 1 d .
N1 N -0.1377(8) 0.5365(4) 0.0045(5) 0.068(2) Uani 1 1 d .
N2 N 0.2679(5) 0.6252(3) 0.3340(4) 0.0453(15) Uani 1 1 d .
H2A H 0.2981 0.5930 0.3748 0.054 Uiso 1 1 d R
N3 N 0.4315(5) 0.6883(3) 0.4420(4) 0.0398(14) Uani 1 1 d .
H3A H 0.4541 0.6489 0.4698 0.048 Uiso 1 1 d R
N4 N 0.6829(5) 0.6712(3) 0.5258(5) 0.063(2) Uani 1 1 d .
H4A H 0.6469 0.6352 0.5321 0.076 Uiso 1 1 d R
N5 N 0.7987(5) 0.5940(3) 0.4996(4) 0.0514(17) Uani 1 1 d .
H5A H 0.7545 0.5625 0.5057 0.062 Uiso 1 1 d R
C1 C -0.0319(7) 0.5610(4) 0.0888(5) 0.0488(19) Uani 1 1 d .
C2 C 0.0496(8) 0.5125(4) 0.1517(6) 0.053(2) Uani 1 1 d .
H2 H 0.0363 0.4639 0.1398 0.064 Uiso 1 1 calc R
C3 C 0.1483(7) 0.5358(4) 0.2304(6) 0.051(2) Uani 1 1 d .
H3 H 0.2061 0.5031 0.2720 0.061 Uiso 1 1 calc R
C4 C 0.1668(6) 0.6073(3) 0.2515(5) 0.0399(17) Uani 1 1 d .
C5 C 0.0838(6) 0.6547(4) 0.1872(5) 0.0437(17) Uani 1 1 d .
H5 H 0.0945 0.7033 0.1996 0.052 Uiso 1 1 calc R
C6 C -0.0129(7) 0.6312(4) 0.1065(5) 0.0488(19) Uani 1 1 d .
H6 H -0.0673 0.6638 0.0623 0.059 Uiso 1 1 calc R
C7 C 0.3245(6) 0.6897(3) 0.3595(4) 0.0342(15) Uani 1 1 d .
C8 C 0.5078(6) 0.7458(3) 0.4842(4) 0.0344(15) Uani 1 1 d .
C9 C 0.4596(7) 0.8111(3) 0.4855(5) 0.0440(18) Uani 1 1 d .
H9 H 0.3725 0.8170 0.4562 0.053 Uiso 1 1 calc R
C10 C 0.5354(8) 0.8673(4) 0.5282(5) 0.054(2) Uani 1 1 d .
H10 H 0.5007 0.9119 0.5260 0.064 Uiso 1 1 calc R
C11 C 0.6611(8) 0.8587(4) 0.5740(6) 0.060(2) Uani 1 1 d .
H11 H 0.7138 0.8971 0.6045 0.072 Uiso 1 1 calc R
C12 C 0.7113(8) 0.7943(5) 0.5759(6) 0.070(3) Uani 1 1 d .
H12 H 0.7985 0.7882 0.6100 0.084 Uiso 1 1 calc R
C13 C 0.6350(7) 0.7381(4) 0.5281(5) 0.052(2) Uani 1 1 d .
C14 C 0.7833(7) 0.6609(5) 0.5143(5) 0.052(2) Uani 1 1 d .
C15 C 0.8887(6) 0.5735(4) 0.4742(4) 0.0400(16) Uani 1 1 d .
N6 N 0.5948(5) 0.4024(3) 0.2787(4) 0.0420(15) Uani 1 1 d .
C20 C 0.6646(6) 0.4029(4) 0.2264(4) 0.0382(16) Uani 1 1 d .
H20A H 0.6979 0.3555 0.2291 0.046 Uiso 1 1 calc R
H20B H 0.6052 0.4133 0.1617 0.046 Uiso 1 1 calc R
C21 C 0.7701(7) 0.4545(4) 0.2605(5) 0.0450(18) Uani 1 1 d .
H21A H 0.8254 0.4483 0.3269 0.054 Uiso 1 1 calc R
H21B H 0.7367 0.5026 0.2499 0.054 Uiso 1 1 calc R
C22 C 0.8437(7) 0.4445(4) 0.2121(6) 0.052(2) Uani 1 1 d .
H22A H 0.8971 0.4858 0.2231 0.063 Uiso 1 1 calc R
H22B H 0.7859 0.4410 0.1456 0.063 Uiso 1 1 calc R
C23 C 0.9241(8) 0.3789(4) 0.2450(6) 0.063(2) Uani 1 1 d .
H23A H 0.8710 0.3375 0.2253 0.094 Uiso 1 1 calc R
H23B H 0.9741 0.3796 0.3116 0.094 Uiso 1 1 calc R
H23C H 0.9787 0.3777 0.2191 0.094 Uiso 1 1 calc R
C24 C 0.6757(7) 0.3764(4) 0.3749(5) 0.047(2) Uani 1 1 d .
H24A H 0.7425 0.4109 0.4079 0.057 Uiso 1 1 calc R
H24B H 0.6252 0.3753 0.4049 0.057 Uiso 1 1 calc R
C25 C 0.7331(9) 0.3074(6) 0.3863(6) 0.094(4) Uani 1 1 d .
H25A H 0.6692 0.2744 0.3439 0.113 Uiso 1 1 calc R
H25B H 0.7971 0.3108 0.3684 0.113 Uiso 1 1 calc R
C26 C 0.7901(10) 0.2783(5) 0.4782(6) 0.076(3) Uani 1 1 d .
H26A H 0.7245 0.2749 0.4945 0.092 Uiso 1 1 calc R
H26B H 0.8506 0.3131 0.5199 0.092 Uiso 1 1 calc R
C27 C 0.8538(10) 0.2105(7) 0.4997(7) 0.104(4) Uani 1 1 d .
H27A H 0.9404 0.2175 0.5165 0.157 Uiso 1 1 calc R
H27B H 0.8133 0.1801 0.4461 0.157 Uiso 1 1 calc R
H27C H 0.8502 0.1888 0.5506 0.157 Uiso 1 1 calc R
C28 C 0.4842(6) 0.3546(3) 0.2265(6) 0.050(2) Uani 1 1 d .
H28A H 0.4421 0.3683 0.1615 0.060 Uiso 1 1 calc R
H28B H 0.5155 0.3065 0.2307 0.060 Uiso 1 1 calc R
C29 C 0.3916(8) 0.3532(5) 0.2555(8) 0.077(3) Uani 1 1 d .
H29A H 0.3507 0.3993 0.2440 0.092 Uiso 1 1 calc R
H29B H 0.4330 0.3439 0.3218 0.092 Uiso 1 1 calc R
C30 C 0.2921(8) 0.2957(4) 0.2031(7) 0.077(3) Uani 1 1 d .
H30A H 0.2675 0.2974 0.1379 0.092 Uiso 1 1 calc R
H30B H 0.3292 0.2493 0.2269 0.092 Uiso 1 1 calc R
C31 C 0.1827(9) 0.3036(6) 0.2113(9) 0.102(4) Uani 1 1 d .
H31A H 0.1325 0.3423 0.1727 0.152 Uiso 1 1 calc R
H31B H 0.2075 0.3134 0.2749 0.152 Uiso 1 1 calc R
H31C H 0.1343 0.2604 0.1918 0.152 Uiso 1 1 calc R
C32 C 0.5545(8) 0.4763(4) 0.2855(6) 0.060(2) Uani 1 1 d .
H32A H 0.6293 0.5049 0.3225 0.072 Uiso 1 1 calc R
H32B H 0.5075 0.4745 0.3181 0.072 Uiso 1 1 calc R
C33 C 0.4748(9) 0.5127(4) 0.1939(8) 0.076(3) Uani 1 1 d .
H33A H 0.4057 0.4814 0.1537 0.091 Uiso 1 1 calc R
H33B H 0.5255 0.5204 0.1648 0.091 Uiso 1 1 calc R
C34 C 0.4211(10) 0.5832(5) 0.2011(9) 0.091(4) Uani 1 1 d .
H34A H 0.3674 0.6019 0.1389 0.109 Uiso 1 1 calc R
H34B H 0.3687 0.5753 0.2287 0.109 Uiso 1 1 calc R
C35 C 0.5097(10) 0.6324(5) 0.2519(8) 0.091(3) Uani 1 1 d .
H35A H 0.5660 0.6380 0.2279 0.136 Uiso 1 1 calc R
H35B H 0.5567 0.6170 0.3155 0.136 Uiso 1 1 calc R
H35C H 0.4695 0.6770 0.2485 0.136 Uiso 1 1 calc R
S1 S 0.5000 0.5000 0.5000 0.0330(5) Uani 1 2 d S
O5 O 0.3778(8) 0.5250(5) 0.4809(6) 0.045(2) Uani 0.50 1 d P
O6 O 0.5175(7) 0.5666(4) 0.5504(5) 0.0285(19) Uani 0.50 1 d P
O7 O 0.5469(9) 0.5525(4) 0.4536(6) 0.044(2) Uani 0.50 1 d P
O8 O 0.4116(8) 0.5045(5) 0.4072(5) 0.042(2) Uani 0.50 1 d P
C19 C 0.9560(6) 0.5124(3) 0.5116(4) 0.0349(15) Uani 1 1 d .
C17 C 0.9910(7) 0.5877(4) 0.3868(5) 0.0469(19) Uani 1 1 d .
H17 H 1.0015 0.6150 0.3444 0.056 Uiso 1 1 calc R
C16 C 0.9039(7) 0.6093(4) 0.4121(5) 0.0510(19) Uani 1 1 d .
H16 H 0.8553 0.6498 0.3848 0.061 Uiso 1 1 calc R
C18 C 1.0592(6) 0.5295(4) 0.4214(5) 0.0450(18) Uani 1 1 d .
H18 H 1.1164 0.5155 0.4031 0.054 Uiso 1 1 calc R

loop_
_atom_site_aniso_label
_atom_site_aniso_U_11
_atom_site_aniso_U_22
_atom_site_aniso_U_33
_atom_site_aniso_U_23
_atom_site_aniso_U_13
_atom_site_aniso_U_12
O1 0.121(6) 0.065(4) 0.086(5) -0.025(4) 0.052(5) -0.031(4)
O2 0.091(5) 0.075(5) 0.064(4) 0.002(4) 0.021(4) -0.017(4)
O3 0.045(3) 0.028(2) 0.057(3) 0.018(2) 0.021(3) 0.008(2)
O4 0.077(4) 0.057(4) 0.080(4) -0.007(3) 0.054(4) 0.003(3)
N1 0.089(6) 0.064(5) 0.063(5) -0.012(4) 0.046(5) -0.028(5)
N2 0.033(3) 0.039(3) 0.056(4) 0.025(3) 0.017(3) 0.010(3)
N3 0.039(3) 0.029(3) 0.058(4) 0.018(3) 0.030(3) 0.009(3)
N4 0.031(4) 0.061(4) 0.096(5) -0.032(4) 0.030(4) -0.007(3)
N5 0.026(3) 0.067(4) 0.051(4) -0.022(3) 0.012(3) 0.008(3)
C1 0.058(5) 0.052(5) 0.041(4) -0.002(4) 0.028(4) -0.003(4)
C2 0.056(5) 0.034(4) 0.086(6) 0.000(4) 0.047(5) -0.006(4)
C3 0.034(4) 0.035(4) 0.091(6) 0.011(4) 0.036(5) 0.007(3)
C4 0.035(4) 0.029(4) 0.059(5) 0.012(3) 0.026(4) 0.004(3)
C5 0.037(4) 0.040(4) 0.049(4) 0.010(3) 0.018(4) 0.005(3)
C6 0.054(5) 0.048(5) 0.048(4) 0.017(4) 0.029(4) 0.005(4)
C7 0.035(4) 0.029(4) 0.041(4) 0.014(3) 0.021(3) 0.004(3)
C8 0.044(4) 0.039(4) 0.027(3) 0.006(3) 0.023(3) 0.001(3)
C9 0.052(5) 0.036(4) 0.055(5) 0.019(3) 0.035(4) 0.012(3)
C10 0.079(6) 0.041(4) 0.049(5) 0.005(4) 0.039(5) 0.011(4)
C11 0.069(6) 0.044(5) 0.071(6) -0.021(4) 0.038(5) -0.005(4)
C12 0.052(5) 0.074(6) 0.081(6) -0.047(5) 0.031(5) -0.013(5)
C13 0.044(5) 0.058(5) 0.053(5) -0.017(4) 0.024(4) 0.004(4)
C14 0.039(5) 0.070(6) 0.048(5) -0.017(4) 0.023(4) 0.000(4)
C15 0.028(4) 0.046(4) 0.033(4) -0.012(3) 0.005(3) -0.002(3)
N6 0.029(3) 0.039(3) 0.069(4) -0.027(3) 0.033(3) -0.012(3)
C20 0.034(4) 0.052(4) 0.032(4) -0.021(3) 0.019(3) -0.006(3)
C21 0.041(4) 0.054(5) 0.048(4) -0.014(3) 0.028(4) -0.009(3)
C22 0.055(5) 0.054(5) 0.064(5) -0.011(4) 0.041(4) -0.009(4)
C23 0.058(5) 0.059(5) 0.085(6) -0.005(5) 0.046(5) -0.013(4)
C24 0.052(5) 0.055(5) 0.055(5) -0.033(4) 0.041(4) -0.027(4)
C25 0.088(8) 0.131(9) 0.040(5) -0.015(5) 0.014(5) 0.062(7)
C26 0.113(9) 0.064(6) 0.059(6) -0.015(5) 0.048(6) -0.037(6)
C27 0.081(8) 0.180(13) 0.056(6) 0.033(7) 0.038(6) 0.060(8)
C28 0.022(4) 0.027(4) 0.085(6) -0.008(4) 0.014(4) -0.009(3)
C29 0.044(5) 0.063(6) 0.134(9) -0.026(6) 0.053(6) -0.019(4)
C30 0.043(5) 0.053(5) 0.121(9) 0.003(5) 0.032(5) 0.002(4)
C31 0.052(6) 0.101(9) 0.148(11) 0.005(7) 0.047(7) -0.024(6)
C32 0.074(6) 0.032(4) 0.113(7) -0.030(4) 0.077(6) -0.021(4)
C33 0.065(6) 0.032(4) 0.154(10) -0.006(5) 0.071(7) -0.002(4)
C34 0.096(8) 0.056(6) 0.159(11) -0.021(6) 0.092(9) -0.006(6)
C35 0.111(9) 0.080(7) 0.114(9) -0.043(6) 0.081(8) -0.025(6)
S1 0.0330(13) 0.0259(11) 0.0335(12) 0.0035(9) 0.0118(10) 0.0107(10)
O5 0.033(5) 0.060(6) 0.037(5) 0.009(4) 0.013(4) 0.029(5)
O6 0.035(5) 0.023(4) 0.029(4) 0.004(3) 0.017(4) 0.008(4)
O7 0.044(6) 0.022(4) 0.058(6) 0.007(4) 0.020(5) -0.006(4)
O8 0.042(6) 0.041(5) 0.025(4) 0.002(4) 0.004(4) 0.019(4)
C19 0.026(3) 0.034(4) 0.040(4) -0.012(3) 0.012(3) -0.007(3)
C17 0.071(6) 0.036(4) 0.040(4) 0.001(3) 0.033(4) -0.002(4)
C16 0.057(5) 0.054(5) 0.040(4) -0.003(4) 0.023(4) 0.001(4)
C18 0.037(4) 0.042(4) 0.052(4) -0.018(3) 0.020(4) -0.009(3)

loop_
_atom_type_symbol
_atom_type_description
_atom_type_scat_dispersion_real
_atom_type_scat_dispersion_imag
_atom_type_scat_source
C C 0.0033 0.0016 'International Tables Vol C Tables 4.2.6.8 and 6.1.1.4'
H H 0.0000 0.0000 'International Tables Vol C Tables 4.2.6.8 and 6.1.1.4'
N N 0.0061 0.0033 'International Tables Vol C Tables 4.2.6.8 and 6.1.1.4'
O O 0.0106 0.0060 'International Tables Vol C Tables 4.2.6.8 and 6.1.1.4'
S S 0.1246 0.1234 'International Tables Vol C Tables 4.2.6.8 and 6.1.1.4'

loop_
_geom_angle_atom_site_label_1
_geom_angle_atom_site_label_2
_geom_angle_atom_site_label_3
_geom_angle
_geom_angle_site_symmetry_1
_geom_angle_site_symmetry_3
O1 N1 O2 123.6(8) . .
O1 N1 C1 118.0(8) . .
O2 N1 C1 118.4(7) . .
C4 N2 C7 127.2(5) . .
C4 N2 H2A 116.6 . .
C7 N2 H2A 116.2 . .
C7 N3 C8 125.1(5) . .
C7 N3 H3A 117.5 . .
C8 N3 H3A 117.4 . .
C14 N4 C13 124.0(7) . .
C14 N4 H4A 118.2 . .
C13 N4 H4A 117.8 . .
C14 N5 C15 121.5(7) . .
C14 N5 H5A 119.3 . .
C15 N5 H5A 119.2 . .
C6 C1 C2 120.4(7) . .
C6 C1 N1 120.1(7) . .
C2 C1 N1 119.5(7) . .
C3 C2 C1 119.0(7) . .
C3 C2 H2 120.5 . .
C1 C2 H2 120.5 . .
C2 C3 C4 121.5(7) . .
C2 C3 H3 119.2 . .
C4 C3 H3 119.2 . .
N2 C4 C5 125.0(6) . .
N2 C4 C3 116.8(6) . .
C5 C4 C3 118.2(7) . .
C6 C5 C4 120.3(7) . .
C6 C5 H5 119.9 . .
C4 C5 H5 119.9 . .
C5 C6 C1 120.5(7) . .
C5 C6 H6 119.7 . .
C1 C6 H6 119.7 . .
O3 C7 N3 124.0(6) . .
O3 C7 N2 123.2(6) . .
N3 C7 N2 112.7(5) . .
C13 C8 C9 118.5(7) . .
C13 C8 N3 119.7(6) . .
C9 C8 N3 121.8(6) . .
C10 C9 C8 121.5(7) . .
C10 C9 H9 119.3 . .
C8 C9 H9 119.3 . .
C11 C10 C9 119.6(7) . .
C11 C10 H10 120.2 . .
C9 C10 H10 120.2 . .
C10 C11 C12 120.2(8) . .
C10 C11 H11 119.9 . .
C12 C11 H11 119.9 . .
C11 C12 C13 120.5(8) . .
C11 C12 H12 119.8 . .
C13 C12 H12 119.8 . .
C8 C13 C12 119.6(7) . .
C8 C13 N4 117.9(7) . .
C12 C13 N4 122.4(7) . .
O4 C14 N5 124.9(7) . .
O4 C14 N4 122.1(7) . .
N5 C14 N4 113.0(7) . .
C16 C15 C19 119.6(7) . .
C16 C15 N5 122.0(7) . .
C19 C15 N5 118.3(6) . .
C24 N6 C28 110.5(5) . .
C24 N6 C20 111.3(5) . .
C28 N6 C20 106.4(5) . .
C24 N6 C32 107.1(6) . .
C28 N6 C32 111.5(5) . .
C20 N6 C32 110.2(5) . .
C21 C20 N6 115.1(5) . .
C21 C20 H20A 108.5 . .
N6 C20 H20A 108.5 . .
C21 C20 H20B 108.5 . .
N6 C20 H20B 108.5 . .
H20A C20 H20B 107.5 . .
C20 C21 C22 111.0(6) . .
C20 C21 H21A 109.4 . .
C22 C21 H21A 109.4 . .
C20 C21 H21B 109.4 . .
C22 C21 H21B 109.4 . .
H21A C21 H21B 108.0 . .
C21 C22 C23 111.8(6) . .
C21 C22 H22A 109.3 . .
C23 C22 H22A 109.3 . .
C21 C22 H22B 109.3 . .
C23 C22 H22B 109.3 . .
H22A C22 H22B 107.9 . .
C22 C23 H23A 109.5 . .
C22 C23 H23B 109.5 . .
H23A C23 H23B 109.5 . .
C22 C23 H23C 109.5 . .
H23A C23 H23C 109.5 . .
H23B C23 H23C 109.5 . .
C25 C24 N6 117.3(6) . .
C25 C24 H24A 108.0 . .
N6 C24 H24A 108.0 . .
C25 C24 H24B 108.0 . .
N6 C24 H24B 108.0 . .
H24A C24 H24B 107.2 . .
C26 C25 C24 115.3(7) . .
C26 C25 H25A 108.4 . .
C24 C25 H25A 108.4 . .
C26 C25 H25B 108.4 . .
C24 C25 H25B 108.4 . .
H25A C25 H25B 107.5 . .
C25 C26 C27 120.9(8) . .
C25 C26 H26A 107.1 . .
C27 C26 H26A 107.1 . .
C25 C26 H26B 107.1 . .
C27 C26 H26B 107.1 . .
H26A C26 H26B 106.8 . .
C26 C27 H27A 109.5 . .
C26 C27 H27B 109.5 . .
H27A C27 H27B 109.5 . .
C26 C27 H27C 109.5 . .
H27A C27 H27C 109.5 . .
H27B C27 H27C 109.5 . .
C29 C28 N6 117.1(7) . .
C29 C28 H28A 108.0 . .
N6 C28 H28A 108.0 . .
C29 C28 H28B 108.0 . .
N6 C28 H28B 108.0 . .
H28A C28 H28B 107.3 . .
C28 C29 C30 110.9(7) . .
C28 C29 H29A 109.5 . .
C30 C29 H29A 109.5 . .
C28 C29 H29B 109.4 . .
C30 C29 H29B 109.4 . .
H29A C29 H29B 108.0 . .
C31 C30 C29 113.0(8) . .
C31 C30 H30A 109.0 . .
C29 C30 H30A 109.0 . .
C31 C30 H30B 109.0 . .
C29 C30 H30B 109.0 . .
H30A C30 H30B 107.8 . .
C30 C31 H31A 109.5 . .
C30 C31 H31B 109.5 . .
H31A C31 H31B 109.5 . .
C30 C31 H31C 109.5 . .
H31A C31 H31C 109.5 . .
H31B C31 H31C 109.5 . .
N6 C32 C33 114.7(6) . .
N6 C32 H32A 108.6 . .
C33 C32 H32A 108.6 . .
N6 C32 H32B 108.6 . .
C33 C32 H32B 108.6 . .
H32A C32 H32B 107.6 . .
C32 C33 C34 114.0(9) . .
C32 C33 H33A 108.8 . .
C34 C33 H33A 108.8 . .
C32 C33 H33B 108.8 . .
C34 C33 H33B 108.8 . .
H33A C33 H33B 107.6 . .
C35 C34 C33 113.8(9) . .
C35 C34 H34A 108.8 . .
C33 C34 H34A 108.8 . .
C35 C34 H34B 108.8 . .
C33 C34 H34B 108.8 . .
H34A C34 H34B 107.7 . .
C34 C35 H35A 109.5 . .
C34 C35 H35B 109.5 . .
H35A C35 H35B 109.5 . .
C34 C35 H35C 109.5 . .
H35A C35 H35C 109.5 . .
H35B C35 H35C 109.5 . .
O8 S1 O8 179.998(2) 3_666 .
O8 S1 O5 65.6(5) 3_666 3_666
O8 S1 O5 114.4(5) . 3_666
O8 S1 O5 114.4(5) 3_666 .
O8 S1 O5 65.6(5) . .
O5 S1 O5 179.998(2) 3_666 .
O8 S1 O6 113.5(4) 3_666 3_666
O8 S1 O6 66.5(4) . 3_666
O5 S1 O6 71.6(5) 3_666 3_666
O5 S1 O6 108.4(5) . 3_666
O8 S1 O6 66.5(4) 3_666 .
O8 S1 O6 113.5(4) . .
O5 S1 O6 108.4(5) 3_666 .
O5 S1 O6 71.6(5) . .
O6 S1 O6 179.999(2) 3_666 .
O8 S1 O7 71.2(5) 3_666 3_666
O8 S1 O7 108.8(5) . 3_666
O5 S1 O7 106.8(5) 3_666 3_666
O5 S1 O7 73.2(5) . 3_666
O6 S1 O7 75.7(4) 3_666 3_666
O6 S1 O7 104.3(4) . 3_666
O8 S1 O7 108.8(5) 3_666 .
O8 S1 O7 71.2(5) . .
O5 S1 O7 73.2(5) 3_666 .
O5 S1 O7 106.8(5) . .
O6 S1 O7 104.3(4) 3_666 .
O6 S1 O7 75.7(4) . .
O7 S1 O7 179.999(2) 3_666 .
S1 O5 O8 55.0(4) . .
S1 O5 O6 54.6(4) . .
O8 O5 O6 94.4(6) . .
S1 O5 O7 55.6(4) . 3_666
O8 O5 O7 91.0(6) . 3_666
O6 O5 O7 85.6(5) . 3_666
S1 O6 O8 54.0(4) . 3_666
S1 O6 O5 53.7(4) . .
O8 O6 O5 93.2(6) 3_666 .
S1 O7 O8 50.1(4) . .
S1 O7 O5 51.2(4) . 3_666
O8 O7 O5 86.1(5) . 3_666
S1 O8 O5 59.5(4) . .
S1 O8 O6 59.5(4) . 3_666
O5 O8 O6 99.7(6) . 3_666
S1 O8 O7 58.7(5) . .
O5 O8 O7 95.6(7) . .
O6 O8 O7 93.1(6) 3_666 .
C15 C19 C19 121.7(8) . 3_766
C15 C19 C18 121.7(6) . 3_766
C19 C19 C18 116.6(7) 3_766 3_766
C18 C17 C16 121.6(7) . .
C18 C17 H17 119.2 . .
C16 C17 H17 119.2 . .
C15 C16 C17 121.2(7) . .
C15 C16 H16 119.4 . .
C17 C16 H16 119.4 . .
C17 C18 C19 119.2(6) . 3_766
C17 C18 H18 120.4 . .
C19 C18 H18 120.4 3_766 .

loop_
_geom_bond_atom_site_label_1
_geom_bond_atom_site_label_2
_geom_bond_distance
_geom_bond_site_symmetry_2
O1 N1 1.229(9) .
O2 N1 1.230(9) .
O3 C7 1.221(7) .
O4 C14 1.248(9) .
N1 C1 1.456(10) .
N2 C4 1.379(9) .
N2 C7 1.383(8) .
N2 H2A 0.8599 .
N3 C7 1.368(8) .
N3 C8 1.397(8) .
N3 H3A 0.8598 .
N4 C14 1.379(9) .
N4 C13 1.423(9) .
N4 H4A 0.8599 .
N5 C14 1.338(9) .
N5 C15 1.447(9) .
N5 H5A 0.8601 .
C1 C6 1.374(10) .
C1 C2 1.396(10) .
C2 C3 1.361(11) .
C2 H2 0.9500 .
C3 C4 1.404(9) .
C3 H3 0.9500 .
C4 C5 1.398(9) .
C5 C6 1.371(10) .
C5 H5 0.9500 .
C6 H6 0.9500 .
C8 C13 1.384(10) .
C8 C9 1.395(9) .
C9 C10 1.376(10) .
C9 H9 0.9500 .
C10 C11 1.369(11) .
C10 H10 0.9500 .
C11 C12 1.376(11) .
C11 H11 0.9500 .
C12 C13 1.399(10) .
C12 H12 0.9500 .
C15 C16 1.348(10) .
C15 C19 1.396(9) .
N6 C24 1.509(10) .
N6 C28 1.519(8) .
N6 C20 1.526(8) .
N6 C32 1.527(8) .
C20 C21 1.512(9) .
C20 H20A 0.9900 .
C20 H20B 0.9900 .
C21 C22 1.523(9) .
C21 H21A 0.9900 .
C21 H21B 0.9900 .
C22 C23 1.529(11) .
C22 H22A 0.9900 .
C22 H22B 0.9900 .
C23 H23A 0.9800 .
C23 H23B 0.9800 .
C23 H23C 0.9800 .
C24 C25 1.470(11) .
C24 H24A 0.9900 .
C24 H24B 0.9900 .
C25 C26 1.462(12) .
C25 H25A 0.9900 .
C25 H25B 0.9900 .
C26 C27 1.471(13) .
C26 H26A 0.9900 .
C26 H26B 0.9900 .
C27 H27A 0.9800 .
C27 H27B 0.9800 .
C27 H27C 0.9800 .
C28 C29 1.469(11) .
C28 H28A 0.9900 .
C28 H28B 0.9900 .
C29 C30 1.563(11) .
C29 H29A 0.9900 .
C29 H29B 0.9900 .
C30 C31 1.450(12) .
C30 H30A 0.9900 .
C30 H30B 0.9900 .
C31 H31A 0.9800 .
C31 H31B 0.9800 .
C31 H31C 0.9800 .
C32 C33 1.530(13) .
C32 H32A 0.9900 .
C32 H32B 0.9900 .
C33 C34 1.540(11) .
C33 H33A 0.9900 .
C33 H33B 0.9900 .
C34 C35 1.378(13) .
C34 H34A 0.9900 .
C34 H34B 0.9900 .
C35 H35A 0.9800 .
C35 H35B 0.9800 .
C35 H35C 0.9800 .
S1 O8 1.401(8) 3_666
S1 O8 1.401(8) .
S1 O5 1.474(8) 3_666
S1 O5 1.474(8) .
S1 O6 1.491(8) 3_666
S1 O6 1.491(8) .
S1 O7 1.561(9) 3_666
S1 O7 1.561(9) .
O5 O8 1.557(12) .
O5 O6 1.736(13) .
O5 O7 1.810(12) 3_666
O6 O8 1.588(11) 3_666
O7 O8 1.730(13) .
O7 O5 1.810(12) 3_666
O8 O6 1.588(11) 3_666
C19 C19 1.424(12) 3_766
C19 C18 1.479(10) 3_766
C17 C18 1.347(10) .
C17 C16 1.418(10) .
C17 H17 0.9500 .
C16 H16 0.9500 .
C18 C19 1.479(10) 3_766
C18 H18 0.9500 .

loop_
_geom_torsion_atom_site_label_1
_geom_torsion_atom_site_label_2
_geom_torsion_atom_site_label_3
_geom_torsion_atom_site_label_4
_geom_torsion
_geom_torsion_site_symmetry_1
_geom_torsion_site_symmetry_4
O1 N1 C1 C6 -172.3(7) . .
O2 N1 C1 C6 8.8(11) . .
O1 N1 C1 C2 7.4(11) . .
O2 N1 C1 C2 -171.5(8) . .
C6 C1 C2 C3 -0.4(11) . .
N1 C1 C2 C3 179.9(7) . .
C1 C2 C3 C4 3.0(11) . .
C7 N2 C4 C5 -17.5(11) . .
C7 N2 C4 C3 161.0(6) . .
C2 C3 C4 N2 178.3(7) . .
C2 C3 C4 C5 -3.0(11) . .
N2 C4 C5 C6 179.0(7) . .
C3 C4 C5 C6 0.5(10) . .
C4 C5 C6 C1 2.1(11) . .
C2 C1 C6 C5 -2.1(11) . .
N1 C1 C6 C5 177.5(7) . .
C8 N3 C7 O3 2.1(10) . .
C8 N3 C7 N2 179.7(6) . .
C4 N2 C7 O3 5.0(11) . .
C4 N2 C7 N3 -172.7(6) . .
C7 N3 C8 C13 -139.1(7) . .
C7 N3 C8 C9 42.5(9) . .
C13 C8 C9 C10 0.8(10) . .
N3 C8 C9 C10 179.1(6) . .
C8 C9 C10 C11 -2.8(11) . .
C9 C10 C11 C12 1.1(12) . .
C10 C11 C12 C13 2.7(13) . .
C9 C8 C13 C12 3.0(11) . .
N3 C8 C13 C12 -175.4(7) . .
C9 C8 C13 N4 -179.7(6) . .
N3 C8 C13 N4 2.0(10) . .
C11 C12 C13 C8 -4.8(13) . .
C11 C12 C13 N4 178.0(8) . .
C14 N4 C13 C8 139.7(7) . .
C14 N4 C13 C12 -43.0(12) . .
C15 N5 C14 O4 -5.2(12) . .
C15 N5 C14 N4 171.9(6) . .
C13 N4 C14 O4 7.4(12) . .
C13 N4 C14 N5 -169.7(7) . .
C14 N5 C15 C16 -43.1(10) . .
C14 N5 C15 C19 140.8(7) . .
C24 N6 C20 C21 -66.7(7) . .
C28 N6 C20 C21 172.8(6) . .
C32 N6 C20 C21 51.8(8) . .
N6 C20 C21 C22 172.7(6) . .
C20 C21 C22 C23 -73.7(8) . .
C28 N6 C24 C25 62.4(9) . .
C20 N6 C24 C25 -55.6(9) . .
C32 N6 C24 C25 -176.0(7) . .
N6 C24 C25 C26 -168.5(8) . .
C24 C25 C26 C27 -178.3(10) . .
C24 N6 C28 C29 67.9(8) . .
C20 N6 C28 C29 -171.2(7) . .
C32 N6 C28 C29 -51.1(9) . .
N6 C28 C29 C30 -173.5(7) . .
C28 C29 C30 C31 -165.1(9) . .
C24 N6 C32 C33 177.9(6) . .
C28 N6 C32 C33 -61.1(8) . .
C20 N6 C32 C33 56.8(8) . .
N6 C32 C33 C34 172.5(6) . .
C32 C33 C34 C35 61.6(12) . .
O8 S1 O5 O8 180.000(5) 3_666 .
O5 S1 O5 O8 22(15) 3_666 .
O6 S1 O5 O8 -52.2(6) 3_666 .
O6 S1 O5 O8 127.8(6) . .
O7 S1 O5 O8 -120.4(6) 3_666 .
O7 S1 O5 O8 59.6(6) . .
O8 S1 O5 O6 52.2(6) 3_666 .
O8 S1 O5 O6 -127.8(6) . .
O5 S1 O5 O6 -105(14) 3_666 .
O6 S1 O5 O6 180.001(2) 3_666 .
O7 S1 O5 O6 111.8(5) 3_666 .
O7 S1 O5 O6 -68.2(5) . .
O8 S1 O5 O7 -59.6(6) 3_666 3_666
O8 S1 O5 O7 120.4(6) . 3_666
O5 S1 O5 O7 143(15) 3_666 3_666
O6 S1 O5 O7 68.2(5) 3_666 3_666
O6 S1 O5 O7 -111.8(5) . 3_666
O7 S1 O5 O7 179.999(3) . 3_666
O8 S1 O6 O8 180.002(5) . 3_666
O5 S1 O6 O8 -51.7(6) 3_666 3_666
O5 S1 O6 O8 128.3(6) . 3_666
O6 S1 O6 O8 -169(2) 3_666 3_666
O7 S1 O6 O8 61.8(6) 3_666 3_666
O7 S1 O6 O8 -118.2(6) . 3_666
O8 S1 O6 O5 -128.3(6) 3_666 .
O8 S1 O6 O5 51.7(6) . .
O5 S1 O6 O5 179.998(2) 3_666 .
O6 S1 O6 O5 63.2(19) 3_666 .
O7 S1 O6 O5 -66.5(5) 3_666 .
O7 S1 O6 O5 113.5(5) . .
O8 O5 O6 S1 -40.5(4) . .
O7 O5 O6 S1 50.2(4) 3_666 .
S1 O5 O6 O8 -39.5(4) . 3_666
O8 O5 O6 O8 -80.0(7) . 3_666
O7 O5 O6 O8 10.7(6) 3_666 3_666
O8 S1 O7 O8 180.0 3_666 .
O5 S1 O7 O8 124.0(6) 3_666 .
O5 S1 O7 O8 -56.0(6) . .
O6 S1 O7 O8 58.6(5) 3_666 .
O6 S1 O7 O8 -121.4(5) . .
O7 S1 O7 O8 51(6) 3_666 .
O8 S1 O7 O5 56.0(6) 3_666 3_666
O8 S1 O7 O5 -124.0(6) . 3_666
O5 S1 O7 O5 180.001(3) . 3_666
O6 S1 O7 O5 -65.4(5) 3_666 3_666
O6 S1 O7 O5 114.6(5) . 3_666
O7 S1 O7 O5 -73(8) 3_666 3_666
O8 S1 O8 O5 -173(17) 3_666 .
O5 S1 O8 O5 180.001(4) 3_666 .
O6 S1 O8 O5 125.1(6) 3_666 .
O6 S1 O8 O5 -54.9(6) . .
O7 S1 O8 O5 60.7(6) 3_666 .
O7 S1 O8 O5 -119.3(6) . .
O8 S1 O8 O6 62(16) 3_666 3_666
O5 S1 O8 O6 54.9(6) 3_666 3_666
O5 S1 O8 O6 -125.1(6) . 3_666
O6 S1 O8 O6 180.000(4) . 3_666
O7 S1 O8 O6 -64.4(5) 3_666 3_666
O7 S1 O8 O6 115.6(5) . 3_666
O8 S1 O8 O7 -54(17) 3_666 .
O5 S1 O8 O7 -60.7(6) 3_666 .
O5 S1 O8 O7 119.3(6) . .
O6 S1 O8 O7 -115.6(5) 3_666 .
O6 S1 O8 O7 64.4(5) . .
O7 S1 O8 O7 180.0 3_666 .
O6 O5 O8 S1 40.3(4) . .
O7 O5 O8 S1 -45.4(4) 3_666 .
S1 O5 O8 O6 45.7(5) . 3_666
O6 O5 O8 O6 86.0(7) . 3_666
O7 O5 O8 O6 0.3(7) 3_666 3_666
S1 O5 O8 O7 -48.4(4) . .
O6 O5 O8 O7 -8.1(6) . .
O7 O5 O8 O7 -93.8(6) 3_666 .
O5 O7 O8 S1 40.4(4) 3_666 .
S1 O7 O8 O5 49.0(5) . .
O5 O7 O8 O5 89.3(6) 3_666 .
S1 O7 O8 O6 -51.1(4) . 3_666
O5 O7 O8 O6 -10.7(6) 3_666 3_666
C16 C15 C19 C19 2.2(11) . 3_766
N5 C15 C19 C19 178.4(7) . 3_766
C16 C15 C19 C18 -178.8(6) . 3_766
N5 C15 C19 C18 -2.6(9) . 3_766
C19 C15 C16 C17 -2.8(11) . .
N5 C15 C16 C17 -178.8(6) . .
C18 C17 C16 C15 2.2(11) . .
C16 C17 C18 C19 -0.8(10) . 3_766
